data_9016407
loop_
_publ_author_name
'Averbuch-Pouchot, M. T.'
'Durif, A.'
'Guitel, J. C.'

_publ_section_title
;
 Existence d'un nouvel anion condense: Cr2PO10.
 Structures cristallines de deux phosphochromates de baryum:
 BaHCr2PO10*H2O et BaHCr2PO10*3H2O
;
_journal_issue 5
_journal_name_full 'Acta Crystallographica, Section B'
_journal_page_first 1431
_journal_page_last 1435
_journal_paper_doi 10.1107/S0567740877006232
_journal_volume 33
_journal_year 1977
_chemical_formula_sum 'Ba Cr2 O13 P'
_space_group_IT_number 2
_symmetry_space_group_name_Hall '-P 1'
_symmetry_space_group_name_H-M 'P -1'
_cell_angle_alpha 108.80
_cell_angle_beta 107.14
_cell_angle_gamma 89.04
_cell_length_a 10.189
_cell_length_b 8.207
_cell_length_c 7.749
_cell_formula_units_Z 2
_cell_volume 583.971
_database_code_amcsd 0009588
_exptl_crystal_density_diffrn 2.731
_cod_original_formula_sum 'Ba Cr2 P O13'
_cod_database_code 9016407
_amcsd_formula_title 'Ba Cr2 H7 O13 P'

loop_
_space_group_symop_operation_xyz
x,y,z
-x,-y,-z

loop_
_atom_site_label
_atom_site_fract_x
_atom_site_fract_y
_atom_site_fract_z
Ba1 0.16728 0.23536 0.16567
Cr1 0.59190 0.40230 0.30270
Cr2 -0.00390 0.71490 0.38400
P1 0.79980 0.14270 0.20210
O1 0.90700 0.12360 0.10340
O2 0.70210 0.97180 0.10730
O3 0.71220 0.29330 0.17450
O4 0.85130 0.17040 0.41800
O5 0.32430 0.51700 0.47500
O6 0.53120 0.55000 0.21300
O7 0.47070 0.26390 0.27100
O8 0.86480 0.75100 0.46100
O9 0.98580 0.79330 0.21700
O10 0.01330 0.51090 0.31100
O11 0.28550 0.96480 0.30500
O12 0.23780 0.51200 0.06400
O13 0.55860 0.89850 0.29400

loop_
_cod_related_entry_id
_cod_related_entry_database
_cod_related_entry_code
1 AMCSD 0009588
